data_7122424
loop_
_publ_author_name
'Gar\,con, Mart\'i'
'White, Andrew J. P.'
'Crimmin, Mark R.'

_publ_section_title
;
 Palladium-catalysed magnesiation of benzene.
;
_journal_issue 87
_journal_name_full 'Chemical communications (Cambridge, England)'
_journal_page_first 12326
_journal_page_last 12328
_journal_paper_doi 10.1039/c8cc06392c
_journal_volume 54
_journal_year 2018
_chemical_formula_moiety 'C52 H64 Mg2 N4'
_chemical_formula_sum 'C52 H64 Mg2 N4'
_chemical_formula_weight 793.69
_space_group_crystal_system triclinic
_space_group_IT_number 2
_space_group_name_Hall '-P 1'
_space_group_name_H-M_alt 'P -1'
_symmetry_space_group_name_Hall '-P 1'
_symmetry_space_group_name_H-M 'P -1'
_atom_sites_solution_hydrogens mixed
_audit_creation_method SHELXL-2014/7
_audit_update_record
;
2018-07-25 deposited with the CCDC.
2018-10-08 downloaded from the CCDC.
;
_cell_angle_alpha 78.981(6)
_cell_angle_beta 77.249(7)
_cell_angle_gamma 69.307(6)
_cell_formula_units_Z 2
_cell_length_a 10.5161(7)
_cell_length_b 13.6510(7)
_cell_length_c 17.9616(18)
_cell_measurement_reflns_used 3193
_cell_measurement_temperature 173(2)
_cell_measurement_theta_max 73.2930
_cell_measurement_theta_min 4.0440
_cell_volume 2334.5(3)
_computing_cell_refinement 'CrysAlisPro, Rigaku OD'
_computing_data_collection 'CrysAlisPro, Rigaku OD'
_computing_data_reduction 'CrysAlisPro, Rigaku OD'
_computing_molecular_graphics 'Bruker SHELXTL'
_computing_publication_material 'CIFTAB-2014 (Sheldrick, 2014)'
_computing_structure_refinement 'SHELXL-2014/7 (Sheldrick, 2014)'
_computing_structure_solution 'SHELXS-2014 (Sheldrick, 2014)'
_diffrn_ambient_temperature 173(2)
_diffrn_detector_area_resol_mean 10.4115
_diffrn_measured_fraction_theta_full 0.980
_diffrn_measured_fraction_theta_max 0.934
_diffrn_measurement_device_type 'Agilent Xcalibur PX Ultra A'
_diffrn_measurement_method 'omega scans'
_diffrn_radiation_type CuK\a
_diffrn_radiation_wavelength 1.54184
_diffrn_reflns_av_R_equivalents 0.0402
_diffrn_reflns_av_unetI/netI 0.0652
_diffrn_reflns_Laue_measured_fraction_full 0.980
_diffrn_reflns_Laue_measured_fraction_max 0.934
_diffrn_reflns_limit_h_max 10
_diffrn_reflns_limit_h_min -13
_diffrn_reflns_limit_k_max 16
_diffrn_reflns_limit_k_min -16
_diffrn_reflns_limit_l_max 20
_diffrn_reflns_limit_l_min -22
_diffrn_reflns_number 13475
_diffrn_reflns_point_group_measured_fraction_full 0.980
_diffrn_reflns_point_group_measured_fraction_max 0.934
_diffrn_reflns_theta_full 67.684
_diffrn_reflns_theta_max 74.220
_diffrn_reflns_theta_min 3.488
_diffrn_source 'Enhance Ultra (Cu) X-ray Source'
_exptl_absorpt_coefficient_mu 0.739
_exptl_absorpt_correction_T_max 0.990
_exptl_absorpt_correction_T_min 0.823
_exptl_absorpt_correction_type analytical
_exptl_absorpt_process_details
; 
CrysAlisPro 1.171.38.43 (Rigaku Oxford Diffraction, 2015) 
Analytical numeric absorption correction using a multifaceted crystal 
model based on expressions derived by R.C. Clark & J.S. Reid. 
(Clark, R. C. & Reid, J. S. (1995). Acta Cryst. A51, 887-897) 
Empirical absorption correction using spherical harmonics, 
implemented in SCALE3 ABSPACK scaling algorithm. 
;
_exptl_crystal_colour Colourless
_exptl_crystal_density_diffrn 1.129
_exptl_crystal_description 'thin plates'
_exptl_crystal_F_000 856
_exptl_crystal_size_max 0.406
_exptl_crystal_size_mid 0.284
_exptl_crystal_size_min 0.013
_refine_diff_density_max 0.675
_refine_diff_density_min -0.257
_refine_diff_density_rms 0.054
_refine_ls_extinction_method none
_refine_ls_goodness_of_fit_ref 1.019
_refine_ls_hydrogen_treatment mixed
_refine_ls_matrix_type full
_refine_ls_number_parameters 542
_refine_ls_number_reflns 8874
_refine_ls_number_restraints 0
_refine_ls_restrained_S_all 1.019
_refine_ls_R_factor_all 0.0881
_refine_ls_R_factor_gt 0.0604
_refine_ls_shift/su_max 0.001
_refine_ls_shift/su_mean 0.000
_refine_ls_structure_factor_coef Fsqd
_refine_ls_weighting_details 'w=1/[\s^2^(Fo^2^)+(0.0884P)^2^+0.4179P] where P=(Fo^2^+2Fc^2^)/3'
_refine_ls_weighting_scheme calc
_refine_ls_wR_factor_gt 0.1592
_refine_ls_wR_factor_ref 0.1843
_reflns_Friedel_coverage 0.000
_reflns_number_gt 6189
_reflns_number_total 8874
_reflns_threshold_expression 'I > 2\s(I)'
_cod_data_source_file c8cc06392c3.cif
_cod_data_source_block 2
_cod_depositor_comments 'Adding full bibliography for 7122424.cif.'
_cod_database_code 7122424
_shelx_shelxl_version_number 2014/7
_shelx_space_group_comment
; 
The symmetry employed for this shelxl refinement is uniquely defined 
by the following loop, which should always be used as a source of 
symmetry information in preference to the above space-group names. 
They are only intended as comments. 
;

loop_
_space_group_symop_operation_xyz
'x, y, z'
'-x, -y, -z'

loop_
_atom_site_label
_atom_site_type_symbol
_atom_site_fract_x
_atom_site_fract_y
_atom_site_fract_z
_atom_site_U_iso_or_equiv
_atom_site_adp_type
_atom_site_occupancy
_atom_site_site_symmetry_order
_atom_site_calc_flag
_atom_site_refinement_flags_posn
_atom_site_refinement_flags_adp
Mg1 Mg 0.74713(8) 0.59275(6) 0.29592(5) 0.0344(2) Uani 1 1 d . .
Mg2 Mg 0.55123(8) 0.57717(6) 0.21624(5) 0.0355(2) Uani 1 1 d . .
H1 H 0.579(3) 0.559(3) 0.3190(19) 0.050 Uiso 1 1 d . U
N1 N 0.9047(2) 0.47332(15) 0.33771(14) 0.0376(5) Uani 1 1 d . .
C1 C 1.0057(3) 0.49436(19) 0.35794(17) 0.0388(6) Uani 1 1 d . .
C2 C 1.0016(3) 0.59528(19) 0.36717(16) 0.0394(6) Uani 1 1 d . .
H2A H 1.0871 0.6009 0.3714 0.047 Uiso 1 1 calc R U
C3 C 0.8886(3) 0.68950(18) 0.37101(16) 0.0360(5) Uani 1 1 d . .
N3 N 0.7701(2) 0.70585(15) 0.34796(13) 0.0351(4) Uani 1 1 d . .
C4 C 1.1354(3) 0.4051(2) 0.3761(2) 0.0534(8) Uani 1 1 d . .
H4A H 1.1132 0.3630 0.4247 0.080 Uiso 1 1 calc R U
H4B H 1.2054 0.4347 0.3805 0.080 Uiso 1 1 calc R U
H4C H 1.1709 0.3601 0.3346 0.080 Uiso 1 1 calc R U
C5 C 0.9070(3) 0.7731(2) 0.4083(2) 0.0500(7) Uani 1 1 d . .
H5A H 0.9168 0.8319 0.3692 0.075 Uiso 1 1 calc R U
H5B H 0.9899 0.7426 0.4324 0.075 Uiso 1 1 calc R U
H5C H 0.8264 0.7988 0.4476 0.075 Uiso 1 1 calc R U
C6 C 0.9106(3) 0.36411(18) 0.35081(17) 0.0385(6) Uani 1 1 d . .
C7 C 0.8512(3) 0.3258(2) 0.42256(17) 0.0428(6) Uani 1 1 d . .
C8 C 0.8621(3) 0.2184(2) 0.43720(19) 0.0496(7) Uani 1 1 d . .
H8A H 0.8226 0.1915 0.4861 0.060 Uiso 1 1 calc R U
C9 C 0.9295(3) 0.1508(2) 0.3817(2) 0.0514(7) Uani 1 1 d . .
C10 C 0.9842(3) 0.1915(2) 0.3106(2) 0.0497(7) Uani 1 1 d . .
H10A H 1.0301 0.1457 0.2723 0.060 Uiso 1 1 calc R U
C11 C 0.9743(3) 0.29824(19) 0.29300(18) 0.0437(6) Uani 1 1 d . .
C12 C 0.7756(4) 0.3981(2) 0.48267(18) 0.0570(8) Uani 1 1 d . .
H12A H 0.8371 0.4319 0.4930 0.086 Uiso 1 1 calc R U
H12B H 0.7452 0.3575 0.5301 0.086 Uiso 1 1 calc R U
H12C H 0.6952 0.4524 0.4642 0.086 Uiso 1 1 calc R U
C13 C 0.9378(5) 0.0354(2) 0.3976(3) 0.0736(11) Uani 1 1 d . .
H13A H 0.8464 0.0302 0.4000 0.110 Uiso 1 1 calc R U
H13B H 0.9697 0.0045 0.4469 0.110 Uiso 1 1 calc R U
H13C H 1.0027 -0.0028 0.3564 0.110 Uiso 1 1 calc R U
C14 C 1.0279(4) 0.3392(2) 0.2136(2) 0.0653(10) Uani 1 1 d . .
H14A H 1.0070 0.4157 0.2099 0.098 Uiso 1 1 calc R U
H14B H 0.9841 0.3237 0.1765 0.098 Uiso 1 1 calc R U
H14C H 1.1280 0.3052 0.2022 0.098 Uiso 1 1 calc R U
C15 C 0.6610(3) 0.80342(19) 0.36295(16) 0.0385(6) Uani 1 1 d . .
C16 C 0.6587(3) 0.89770(19) 0.31513(18) 0.0430(6) Uani 1 1 d . .
C17 C 0.5518(3) 0.9905(2) 0.3332(2) 0.0512(7) Uani 1 1 d . .
H17A H 0.5506 1.0547 0.3011 0.061 Uiso 1 1 calc R U
C18 C 0.4486(3) 0.9919(2) 0.3955(2) 0.0526(8) Uani 1 1 d . .
C19 C 0.4520(3) 0.8971(3) 0.44196(19) 0.0519(7) Uani 1 1 d . .
H19A H 0.3813 0.8967 0.4852 0.062 Uiso 1 1 calc R U
C20 C 0.5564(3) 0.8026(2) 0.42666(17) 0.0433(6) Uani 1 1 d . .
C21 C 0.7709(3) 0.9032(2) 0.2474(2) 0.0528(7) Uani 1 1 d . .
H21A H 0.8414 0.9224 0.2634 0.079 Uiso 1 1 calc R U
H21B H 0.7315 0.9566 0.2064 0.079 Uiso 1 1 calc R U
H21C H 0.8129 0.8343 0.2283 0.079 Uiso 1 1 calc R U
C22 C 0.3343(4) 1.0938(3) 0.4133(3) 0.0728(11) Uani 1 1 d . .
H22A H 0.2556 1.1011 0.3895 0.109 Uiso 1 1 calc R U
H22B H 0.3680 1.1537 0.3927 0.109 Uiso 1 1 calc R U
H22C H 0.3056 1.0926 0.4691 0.109 Uiso 1 1 calc R U
C23 C 0.5570(3) 0.7016(3) 0.47883(19) 0.0558(7) Uani 1 1 d . .
H23A H 0.5489 0.6511 0.4495 0.084 Uiso 1 1 calc R U
H23B H 0.4791 0.7166 0.5213 0.084 Uiso 1 1 calc R U
H23C H 0.6435 0.6715 0.4995 0.084 Uiso 1 1 calc R U
N31 N 0.5277(2) 0.45387(15) 0.17853(13) 0.0364(5) Uani 1 1 d . .
C31 C 0.4050(3) 0.45563(19) 0.16904(16) 0.0384(5) Uani 1 1 d . .
C32 C 0.2829(3) 0.5424(2) 0.17701(16) 0.0404(6) Uani 1 1 d . .
H32A H 0.2001 0.5276 0.1799 0.048 Uiso 1 1 calc R U
C33 C 0.2667(3) 0.64794(19) 0.18127(15) 0.0367(5) Uani 1 1 d . .
N33 N 0.3677(2) 0.67992(15) 0.18973(13) 0.0356(4) Uani 1 1 d . .
C34 C 0.3919(3) 0.3583(2) 0.1467(2) 0.0508(7) Uani 1 1 d . .
H34A H 0.4597 0.3368 0.1008 0.076 Uiso 1 1 calc R U
H34B H 0.2989 0.3744 0.1358 0.076 Uiso 1 1 calc R U
H34C H 0.4086 0.3009 0.1891 0.076 Uiso 1 1 calc R U
C35 C 0.1258(3) 0.7276(2) 0.17397(19) 0.0476(6) Uani 1 1 d . .
H35A H 0.0923 0.7678 0.2181 0.071 Uiso 1 1 calc R U
H35B H 0.0617 0.6907 0.1727 0.071 Uiso 1 1 calc R U
H35C H 0.1322 0.7759 0.1264 0.071 Uiso 1 1 calc R U
C36 C 0.6418(3) 0.35978(19) 0.16332(16) 0.0380(5) Uani 1 1 d . .
C37 C 0.7207(3) 0.3520(2) 0.08966(17) 0.0410(6) Uani 1 1 d . .
C38 C 0.8275(3) 0.2580(2) 0.07544(18) 0.0466(6) Uani 1 1 d . .
H38A H 0.8816 0.2528 0.0255 0.056 Uiso 1 1 calc R U
C39 C 0.8572(3) 0.1722(2) 0.1318(2) 0.0497(7) Uani 1 1 d . .
C40 C 0.7796(3) 0.1829(2) 0.20469(19) 0.0477(7) Uani 1 1 d . .
H40A H 0.7992 0.1251 0.2441 0.057 Uiso 1 1 calc R U
C41 C 0.6734(3) 0.2759(2) 0.22212(17) 0.0424(6) Uani 1 1 d . .
C42 C 0.6872(3) 0.4404(2) 0.02520(18) 0.0519(7) Uani 1 1 d . .
H42A H 0.6179 0.4326 0.0002 0.078 Uiso 1 1 calc R U
H42B H 0.7710 0.4379 -0.0125 0.078 Uiso 1 1 calc R U
H42C H 0.6509 0.5082 0.0459 0.078 Uiso 1 1 calc R U
C43 C 0.9717(4) 0.0702(3) 0.1145(3) 0.0688(10) Uani 1 1 d . .
H43A H 1.0413 0.0554 0.1472 0.103 Uiso 1 1 calc R U
H43B H 1.0145 0.0772 0.0603 0.103 Uiso 1 1 calc R U
H43C H 0.9334 0.0122 0.1248 0.103 Uiso 1 1 calc R U
C44 C 0.5948(3) 0.2845(2) 0.30232(18) 0.0512(7) Uani 1 1 d . .
H44A H 0.6110 0.3390 0.3238 0.077 Uiso 1 1 calc R U
H44B H 0.6258 0.2166 0.3343 0.077 Uiso 1 1 calc R U
H44C H 0.4961 0.3036 0.3014 0.077 Uiso 1 1 calc R U
C45 C 0.3479(2) 0.79053(18) 0.18173(16) 0.0353(5) Uani 1 1 d . .
C46 C 0.3143(3) 0.84110(19) 0.24777(16) 0.0382(5) Uani 1 1 d . .
C47 C 0.3140(3) 0.9454(2) 0.23955(18) 0.0443(6) Uani 1 1 d . .
H47A H 0.2917 0.9801 0.2841 0.053 Uiso 1 1 calc R U
C48 C 0.3453(3) 0.9990(2) 0.16807(19) 0.0483(7) Uani 1 1 d . .
C49 C 0.3725(3) 0.9487(2) 0.10367(18) 0.0472(6) Uani 1 1 d . .
H49A H 0.3898 0.9861 0.0543 0.057 Uiso 1 1 calc R U
C50 C 0.3753(3) 0.8445(2) 0.10899(17) 0.0418(6) Uani 1 1 d . .
C51 C 0.2832(3) 0.7844(2) 0.32615(17) 0.0461(6) Uani 1 1 d . .
H51A H 0.2143 0.7513 0.3261 0.069 Uiso 1 1 calc R U
H51B H 0.2471 0.8349 0.3640 0.069 Uiso 1 1 calc R U
H51C H 0.3677 0.7300 0.3396 0.069 Uiso 1 1 calc R U
C52 C 0.3557(4) 1.1084(2) 0.1614(2) 0.0658(9) Uani 1 1 d . .
H52A H 0.3021 1.1416 0.2073 0.099 Uiso 1 1 calc R U
H52B H 0.3193 1.1513 0.1157 0.099 Uiso 1 1 calc R U
H52C H 0.4525 1.1030 0.1568 0.099 Uiso 1 1 calc R U
C53 C 0.4132(4) 0.7904(3) 0.03827(18) 0.0549(7) Uani 1 1 d . .
H53A H 0.4976 0.7299 0.0416 0.082 Uiso 1 1 calc R U
H53B H 0.4287 0.8400 -0.0072 0.082 Uiso 1 1 calc R U
H53C H 0.3382 0.7660 0.0342 0.082 Uiso 1 1 calc R U
C61 C 0.7355(3) 0.6362(2) 0.16712(17) 0.0420(6) Uani 1 1 d . .
C62 C 0.6896(3) 0.7472(2) 0.15166(18) 0.0468(6) Uani 1 1 d . .
H62A H 0.6251 0.7867 0.1900 0.056 Uiso 1 1 calc R U
C63 C 0.7342(4) 0.8018(3) 0.0829(2) 0.0612(9) Uani 1 1 d . .
H63A H 0.7014 0.8768 0.0755 0.073 Uiso 1 1 calc R U
C64 C 0.8248(4) 0.7478(3) 0.0262(2) 0.0687(10) Uani 1 1 d . .
H64A H 0.8542 0.7848 -0.0210 0.082 Uiso 1 1 calc R U
C65 C 0.8737(4) 0.6393(3) 0.0377(2) 0.0682(10) Uani 1 1 d . .
H65A H 0.9380 0.6012 -0.0014 0.082 Uiso 1 1 calc R U
C66 C 0.8289(3) 0.5857(3) 0.1065(2) 0.0541(7) Uani 1 1 d . .
H66A H 0.8633 0.5108 0.1128 0.065 Uiso 1 1 calc R U

loop_
_atom_site_aniso_label
_atom_site_aniso_U_11
_atom_site_aniso_U_22
_atom_site_aniso_U_33
_atom_site_aniso_U_23
_atom_site_aniso_U_13
_atom_site_aniso_U_12
Mg1 0.0361(4) 0.0239(3) 0.0459(5) -0.0058(3) -0.0112(3) -0.0095(3)
Mg2 0.0352(4) 0.0268(4) 0.0474(5) -0.0076(3) -0.0097(3) -0.0104(3)
N1 0.0364(10) 0.0227(9) 0.0552(13) -0.0049(8) -0.0119(9) -0.0089(8)
C1 0.0364(13) 0.0277(11) 0.0525(16) -0.0042(10) -0.0099(11) -0.0095(9)
C2 0.0363(12) 0.0340(12) 0.0527(16) -0.0072(11) -0.0106(11) -0.0146(10)
C3 0.0362(12) 0.0305(11) 0.0458(14) -0.0100(10) -0.0027(10) -0.0160(9)
N3 0.0355(10) 0.0275(9) 0.0450(12) -0.0089(8) -0.0084(9) -0.0104(8)
C4 0.0430(15) 0.0347(13) 0.085(2) -0.0031(14) -0.0253(15) -0.0088(11)
C5 0.0457(15) 0.0398(13) 0.072(2) -0.0219(13) -0.0136(14) -0.0130(11)
C6 0.0384(13) 0.0255(11) 0.0541(16) -0.0031(10) -0.0159(11) -0.0096(9)
C7 0.0507(15) 0.0328(12) 0.0505(16) -0.0010(11) -0.0188(12) -0.0162(11)
C8 0.0664(18) 0.0342(13) 0.0551(17) 0.0050(12) -0.0216(15) -0.0234(12)
C9 0.0595(17) 0.0282(12) 0.073(2) 0.0023(12) -0.0272(16) -0.0163(12)
C10 0.0497(16) 0.0269(12) 0.073(2) -0.0112(12) -0.0135(14) -0.0082(11)
C11 0.0392(13) 0.0284(11) 0.0626(18) -0.0077(11) -0.0087(12) -0.0087(10)
C12 0.089(2) 0.0452(15) 0.0438(16) -0.0005(12) -0.0143(16) -0.0307(16)
C13 0.099(3) 0.0303(14) 0.097(3) 0.0020(16) -0.028(2) -0.0263(16)
C14 0.072(2) 0.0391(15) 0.074(2) -0.0149(15) 0.0127(18) -0.0163(14)
C15 0.0378(13) 0.0311(11) 0.0509(15) -0.0159(10) -0.0087(11) -0.0103(10)
C16 0.0427(14) 0.0294(11) 0.0592(17) -0.0129(11) -0.0104(12) -0.0094(10)
C17 0.0513(16) 0.0298(12) 0.076(2) -0.0153(13) -0.0196(15) -0.0079(11)
C18 0.0421(15) 0.0429(15) 0.076(2) -0.0291(14) -0.0157(14) -0.0023(12)
C19 0.0386(14) 0.0605(18) 0.0578(18) -0.0295(15) -0.0036(13) -0.0090(13)
C20 0.0410(14) 0.0441(14) 0.0493(16) -0.0172(12) -0.0088(12) -0.0124(11)
C21 0.0531(17) 0.0311(12) 0.072(2) -0.0041(13) -0.0064(15) -0.0146(11)
C22 0.0519(19) 0.0569(19) 0.108(3) -0.046(2) -0.0148(19) 0.0035(15)
C23 0.0552(18) 0.0580(17) 0.0510(18) -0.0081(14) -0.0015(14) -0.0184(14)
N31 0.0361(10) 0.0299(9) 0.0456(12) -0.0080(8) -0.0067(9) -0.0118(8)
C31 0.0427(13) 0.0320(11) 0.0448(14) -0.0100(10) -0.0036(11) -0.0169(10)
C32 0.0366(13) 0.0393(13) 0.0500(15) -0.0084(11) -0.0047(11) -0.0180(10)
C33 0.0344(12) 0.0348(12) 0.0407(13) -0.0072(10) -0.0037(10) -0.0114(10)
N33 0.0357(10) 0.0271(9) 0.0443(12) -0.0069(8) -0.0079(9) -0.0085(8)
C34 0.0454(15) 0.0366(13) 0.078(2) -0.0175(13) -0.0105(14) -0.0176(11)
C35 0.0380(14) 0.0419(13) 0.0621(18) -0.0084(12) -0.0104(13) -0.0099(11)
C36 0.0406(13) 0.0295(11) 0.0485(15) -0.0092(10) -0.0096(11) -0.0135(10)
C37 0.0399(13) 0.0396(13) 0.0480(15) -0.0102(11) -0.0078(11) -0.0156(11)
C38 0.0417(14) 0.0459(14) 0.0548(17) -0.0169(13) -0.0027(12) -0.0150(11)
C39 0.0428(14) 0.0348(13) 0.074(2) -0.0151(13) -0.0080(14) -0.0118(11)
C40 0.0494(15) 0.0304(12) 0.0642(19) -0.0052(12) -0.0125(14) -0.0125(11)
C41 0.0474(14) 0.0309(11) 0.0531(16) -0.0071(11) -0.0094(12) -0.0163(10)
C42 0.0563(17) 0.0521(16) 0.0459(16) -0.0072(13) -0.0077(13) -0.0157(13)
C43 0.0525(18) 0.0430(16) 0.100(3) -0.0200(17) 0.0030(18) -0.0054(14)
C44 0.0620(18) 0.0370(13) 0.0530(17) -0.0030(12) -0.0065(14) -0.0172(12)
C45 0.0333(12) 0.0289(11) 0.0456(14) -0.0056(10) -0.0097(10) -0.0099(9)
C46 0.0361(12) 0.0297(11) 0.0464(15) -0.0080(10) -0.0044(11) -0.0077(9)
C47 0.0450(14) 0.0323(12) 0.0553(17) -0.0156(11) -0.0048(12) -0.0090(10)
C48 0.0481(15) 0.0265(11) 0.0683(19) -0.0037(12) -0.0103(14) -0.0105(10)
C49 0.0525(16) 0.0358(13) 0.0496(16) 0.0033(11) -0.0080(13) -0.0148(11)
C50 0.0434(14) 0.0352(12) 0.0465(15) -0.0042(11) -0.0092(11) -0.0118(10)
C51 0.0483(15) 0.0438(14) 0.0450(15) -0.0109(12) -0.0010(12) -0.0148(12)
C52 0.081(2) 0.0302(13) 0.084(3) -0.0058(14) -0.008(2) -0.0197(14)
C53 0.070(2) 0.0539(16) 0.0447(17) -0.0083(13) -0.0074(14) -0.0257(15)
C61 0.0413(13) 0.0400(13) 0.0490(16) -0.0042(11) -0.0102(12) -0.0176(11)
C62 0.0477(15) 0.0424(14) 0.0527(17) -0.0041(12) -0.0085(13) -0.0185(12)
C63 0.0604(19) 0.0510(17) 0.073(2) 0.0105(15) -0.0144(17) -0.0268(15)
C64 0.061(2) 0.083(2) 0.059(2) 0.0130(18) -0.0041(17) -0.0343(18)
C65 0.0562(19) 0.082(2) 0.054(2) -0.0118(17) 0.0073(16) -0.0160(17)
C66 0.0519(17) 0.0481(15) 0.0595(19) -0.0102(14) -0.0072(14) -0.0125(13)

loop_
_atom_type_symbol
_atom_type_description
_atom_type_scat_dispersion_real
_atom_type_scat_dispersion_imag
_atom_type_scat_source
C C 0.0181 0.0091 'International Tables Vol C Tables 4.2.6.8 and 6.1.1.4'
H H 0.0000 0.0000 'International Tables Vol C Tables 4.2.6.8 and 6.1.1.4'
Mg Mg 0.1719 0.1771 'International Tables Vol C Tables 4.2.6.8 and 6.1.1.4'
N N 0.0311 0.0180 'International Tables Vol C Tables 4.2.6.8 and 6.1.1.4'

loop_
_geom_angle_atom_site_label_1
_geom_angle_atom_site_label_2
_geom_angle_atom_site_label_3
_geom_angle
N1 Mg1 N3 94.64(9)
N1 Mg1 C61 123.08(10)
N3 Mg1 C61 115.29(10)
N1 Mg1 Mg2 127.64(7)
N3 Mg1 Mg2 136.93(7)
C61 Mg1 Mg2 51.75(7)
N33 Mg2 N31 93.44(9)
N33 Mg2 C61 114.19(10)
N31 Mg2 C61 122.67(10)
N33 Mg2 Mg1 132.95(7)
N31 Mg2 Mg1 133.09(7)
C61 Mg2 Mg1 51.79(8)
C1 N1 C6 116.6(2)
C1 N1 Mg1 120.12(16)
C6 N1 Mg1 123.20(16)
N1 C1 C2 124.7(2)
N1 C1 C4 120.1(2)
C2 C1 C4 115.2(2)
C1 C2 C3 129.2(2)
N3 C3 C2 124.8(2)
N3 C3 C5 120.3(2)
C2 C3 C5 114.9(2)
C3 N3 C15 117.1(2)
C3 N3 Mg1 119.93(16)
C15 N3 Mg1 122.93(16)
C7 C6 C11 120.7(2)
C7 C6 N1 118.4(2)
C11 C6 N1 121.0(3)
C6 C7 C8 118.8(3)
C6 C7 C12 120.5(2)
C8 C7 C12 120.7(3)
C9 C8 C7 121.4(3)
C10 C9 C8 118.5(2)
C10 C9 C13 120.6(3)
C8 C9 C13 120.8(3)
C9 C10 C11 122.2(3)
C6 C11 C10 118.3(3)
C6 C11 C14 121.8(2)
C10 C11 C14 119.8(3)
C16 C15 C20 120.1(2)
C16 C15 N3 121.0(2)
C20 C15 N3 118.9(2)
C15 C16 C17 118.7(3)
C15 C16 C21 122.1(2)
C17 C16 C21 119.2(3)
C18 C17 C16 122.4(3)
C17 C18 C19 118.1(3)
C17 C18 C22 120.9(3)
C19 C18 C22 121.0(3)
C18 C19 C20 121.8(3)
C19 C20 C15 119.0(3)
C19 C20 C23 120.1(3)
C15 C20 C23 120.9(2)
C31 N31 C36 116.9(2)
C31 N31 Mg2 121.42(17)
C36 N31 Mg2 121.68(17)
N31 C31 C32 125.2(2)
N31 C31 C34 119.0(2)
C32 C31 C34 115.7(2)
C33 C32 C31 128.8(2)
N33 C33 C32 123.7(2)
N33 C33 C35 119.8(2)
C32 C33 C35 116.5(2)
C33 N33 C45 119.7(2)
C33 N33 Mg2 122.52(16)
C45 N33 Mg2 117.82(16)
C37 C36 C41 120.1(2)
C37 C36 N31 119.9(2)
C41 C36 N31 120.0(2)
C38 C37 C36 118.8(3)
C38 C37 C42 120.0(3)
C36 C37 C42 121.1(2)
C39 C38 C37 122.1(3)
C40 C39 C38 117.8(3)
C40 C39 C43 121.0(3)
C38 C39 C43 121.1(3)
C39 C40 C41 122.2(3)
C40 C41 C36 118.8(3)
C40 C41 C44 120.1(3)
C36 C41 C44 121.0(2)
C50 C45 C46 120.5(2)
C50 C45 N33 119.8(2)
C46 C45 N33 119.4(2)
C45 C46 C47 118.7(3)
C45 C46 C51 121.0(2)
C47 C46 C51 120.2(3)
C48 C47 C46 121.5(3)
C49 C48 C47 118.5(2)
C49 C48 C52 121.1(3)
C47 C48 C52 120.4(3)
C48 C49 C50 122.0(3)
C45 C50 C49 118.6(3)
C45 C50 C53 120.8(2)
C49 C50 C53 120.5(3)
C66 C61 C62 113.8(3)
C66 C61 Mg2 116.0(2)
C62 C61 Mg2 110.02(19)
C66 C61 Mg1 127.0(2)
C62 C61 Mg1 107.8(2)
Mg2 C61 Mg1 76.46(9)
C63 C62 C61 123.2(3)
C64 C63 C62 120.0(3)
C63 C64 C65 119.7(3)
C64 C65 C66 119.8(3)
C65 C66 C61 123.5(3)

loop_
_geom_bond_atom_site_label_1
_geom_bond_atom_site_label_2
_geom_bond_distance
Mg1 N1 2.035(2)
Mg1 N3 2.057(2)
Mg1 C61 2.295(3)
Mg1 Mg2 2.8400(12)
Mg2 N33 2.038(2)
Mg2 N31 2.039(2)
Mg2 C61 2.294(3)
N1 C1 1.330(3)
N1 C6 1.445(3)
C1 C2 1.403(3)
C1 C4 1.523(3)
C2 C3 1.410(4)
C3 N3 1.330(3)
C3 C5 1.515(3)
N3 C15 1.444(3)
C6 C7 1.394(4)
C6 C11 1.400(4)
C7 C8 1.406(4)
C7 C12 1.499(4)
C8 C9 1.388(5)
C9 C10 1.378(5)
C9 C13 1.520(4)
C10 C11 1.402(4)
C11 C14 1.493(5)
C15 C16 1.400(4)
C15 C20 1.402(4)
C16 C17 1.400(4)
C16 C21 1.508(4)
C17 C18 1.375(5)
C18 C19 1.392(5)
C18 C22 1.517(4)
C19 C20 1.395(4)
C20 C23 1.511(4)
N31 C31 1.330(4)
N31 C36 1.437(3)
C31 C32 1.407(4)
C31 C34 1.517(3)
C32 C33 1.405(4)
C33 N33 1.329(3)
C33 C35 1.513(4)
N33 C45 1.433(3)
C36 C37 1.399(4)
C36 C41 1.400(4)
C37 C38 1.398(4)
C37 C42 1.505(4)
C38 C39 1.387(5)
C39 C40 1.385(5)
C39 C43 1.516(4)
C40 C41 1.398(4)
C41 C44 1.498(4)
C45 C50 1.396(4)
C45 C46 1.401(4)
C46 C47 1.402(4)
C46 C51 1.499(4)
C47 C48 1.384(4)
C48 C49 1.382(4)
C48 C52 1.516(4)
C49 C50 1.397(4)
C50 C53 1.498(4)
C61 C66 1.401(4)
C61 C62 1.409(4)
C62 C63 1.394(5)
C63 C64 1.360(6)
C64 C65 1.375(6)
C65 C66 1.388(5)
